data_7009349
loop_
_publ_author_name
'Yamanari, Kazuaki'
'Fukuda, Ito'
'Yamamoto, Shiori'
'Kushi, Yoshihiko'
'Fuyuhiro, Akira'
'Kubota, Naoko'
'Fukuo, Tsuyoshi'
'Arakawa, Ryuichi'

_publ_section_title
;
 Structural difference due to intramolecular stacking interactions in
 dinuclear rhodium(III) complexes [{Rh(\h5-C5Me5)(L)}2]n+ containing
 pyrimidine-2-thionate and related ligands
;
_journal_issue 13
_journal_name_full 'Journal of the Chemical Society, Dalton Transactions'
_journal_page_first 2131
_journal_paper_doi 10.1039/b000098l
_journal_year 2000
_chemical_formula_sum 'C30 H42 N2 O5 Rh2 S2'
_chemical_formula_weight 780.60
_space_group_IT_number 2
_symmetry_cell_setting triclinic
_symmetry_Int_Tables_number 2
_symmetry_space_group_name_Hall '-P 1'
_symmetry_space_group_name_H-M 'P -1'
_cell_angle_alpha 95.32(4)
_cell_angle_beta 110.15(4)
_cell_angle_gamma 107.24(3)
_cell_formula_units_Z 2
_cell_length_a 11.101(6)
_cell_length_b 16.935(7)
_cell_length_c 9.974(4)
_cell_measurement_reflns_used 25
_cell_measurement_temperature 296.2
_cell_measurement_theta_max 15.0
_cell_measurement_theta_min 14.9
_cell_volume 1641.0(15)
_computing_cell_refinement 'MSC/AFC Diffractometer Control'
_computing_data_collection 'MSC/AFC Diffractometer Control'
_computing_data_reduction 'teXsan Ver. 1.10'
_computing_publication_material 'teXsan Ver. 1.10'
_computing_structure_refinement 'teXsan Ver. 1.10'
_computing_structure_solution SHELXS86
_diffrn_measured_fraction_theta_full 1.0009
_diffrn_measured_fraction_theta_max 1.0009
_diffrn_measurement_device_type 'Rigaku AFC7R'
_diffrn_measurement_method \w-2\q
_diffrn_radiation_type 'Mo K\a'
_diffrn_radiation_wavelength 0.7107
_diffrn_reflns_av_R_equivalents 0.053
_diffrn_reflns_limit_h_max 15
_diffrn_reflns_limit_h_min -14
_diffrn_reflns_limit_k_max 0
_diffrn_reflns_limit_k_min -23
_diffrn_reflns_limit_l_max 14
_diffrn_reflns_limit_l_min -13
_diffrn_reflns_number 9882
_diffrn_reflns_theta_full 30.00
_diffrn_reflns_theta_max 30.00
_diffrn_standards_decay_% 0.68
_diffrn_standards_interval_count 150
_diffrn_standards_number 3
_exptl_absorpt_coefficient_mu 1.170
_exptl_absorpt_correction_T_max 1.000
_exptl_absorpt_correction_T_min 0.879
_exptl_absorpt_correction_type psi-scan
_exptl_absorpt_process_details '(North, Phillips & Mathews, 1968)'
_exptl_crystal_colour red
_exptl_crystal_density_diffrn 1.580
_exptl_crystal_density_method 'not measured'
_exptl_crystal_description prismatic
_exptl_crystal_size_max 0.400
_exptl_crystal_size_mid 0.300
_exptl_crystal_size_min 0.250
_refine_diff_density_max 1.31
_refine_diff_density_min -1.26
_refine_ls_extinction_method none
_refine_ls_goodness_of_fit_ref 2.358
_refine_ls_hydrogen_treatment noref
_refine_ls_number_parameters 370
_refine_ls_number_reflns 8036
_refine_ls_R_factor_gt 0.0328
_refine_ls_shift/su_max 0.0062
_refine_ls_structure_factor_coef F
_refine_ls_weighting_details 'w = 1/[\s^2^(Fo) + 0.00022|Fo|^2^]'
_refine_ls_weighting_scheme calc
_refine_ls_wR_factor_ref 0.0512
_reflns_number_gt 8036
_reflns_number_total 3188
_reflns_threshold_expression F^2^>3.0\s(F^2^)
_cod_data_source_file b000098l.txt
_cod_data_source_block '[Rh2(Cp*)2(mpol)2].3H2O'
_cod_original_cell_volume 1641(1)
_cod_original_sg_symbol_H-M 'P -1         '
_cod_original_formula_sum 'C30 H42 N2 O5 S2 Rh2 '
_cod_database_code 7009349

loop_
_symmetry_equiv_pos_as_xyz
x,y,z
-x,-y,-z

loop_
_atom_site_label
_atom_site_type_symbol
_atom_site_fract_x
_atom_site_fract_y
_atom_site_fract_z
_atom_site_U_iso_or_equiv
_atom_site_adp_type
_atom_site_occupancy
_atom_site_calc_flag
_atom_site_refinement_flags
_atom_site_disorder_assembly
_atom_site_disorder_group
Rh(1) Rh 0.14265(2) 0.53756(1) 0.45123(2) 0.02919(6) Uani 1.00 d . . .
Rh(2) Rh 0.66004(2) 0.02826(1) -0.01490(3) 0.03143(6) Uani 1.00 d . . .
S(1) S -0.09422(7) 0.45783(5) 0.33224(7) 0.0314(2) Uani 1.00 d . . .
S(2) S 0.43574(7) 0.02243(5) -0.15690(8) 0.0330(2) Uani 1.00 d . . .
O(1) O 0.0726(2) 0.6394(1) 0.4287(2) 0.0404(6) Uani 1.00 d . . .
O(2) O 0.6744(2) 0.1468(1) 0.0884(3) 0.0430(6) Uani 1.00 d . . .
O(11) O 0.1757(4) 0.0825(3) 0.5043(4) 0.092(1) Uani 1.00 d . . .
O(12) O 0.9356(4) 0.0958(3) 0.5314(5) 0.099(1) Uani 1.00 d . . .
O(13) O 0.8054(8) 0.1982(3) 0.3897(5) 0.213(3) Uani 1.00 d . . .
N(1) N -0.2558(3) 0.5189(2) 0.1366(3) 0.0471(8) Uani 1.00 d . . .
N(2) N 0.4002(3) 0.1665(2) -0.2174(3) 0.0462(8) Uani 1.00 d . . .
C(1) C -0.1375(3) 0.5400(2) 0.2507(3) 0.0357(7) Uani 1.00 d . . .
C(2) C -0.0442(3) 0.6231(2) 0.3159(3) 0.0364(8) Uani 1.00 d . . .
C(3) C -0.0821(4) 0.6877(3) 0.2530(4) 0.052(1) Uani 1.00 d . . .
C(4) C -0.2043(5) 0.6654(3) 0.1333(5) 0.060(1) Uani 1.00 d . . .
C(5) C -0.2874(4) 0.5817(3) 0.0779(4) 0.060(1) Uani 1.00 d . . .
C(6) C 0.2357(3) 0.5495(2) 0.2933(3) 0.0401(8) Uani 1.00 d . . .
C(7) C 0.2073(4) 0.4662(2) 0.3157(4) 0.0450(9) Uani 1.00 d . . .
C(8) C 0.2826(4) 0.4705(3) 0.4677(4) 0.050(1) Uani 1.00 d . . .
C(9) C 0.3617(3) 0.5570(3) 0.5363(4) 0.051(1) Uani 1.00 d . . .
C(10) C 0.3338(3) 0.6059(2) 0.4306(4) 0.0435(8) Uani 1.00 d . . .
C(11) C 0.1784(4) 0.5762(3) 0.1525(4) 0.057(1) Uani 1.00 d . . .
C(12) C 0.1160(5) 0.3866(3) 0.2019(6) 0.071(1) Uani 1.00 d . . .
C(13) C 0.2890(6) 0.3941(4) 0.5340(7) 0.089(2) Uani 1.00 d . . .
C(14) C 0.4623(4) 0.5902(4) 0.6934(5) 0.081(2) Uani 1.00 d . . .
C(15) C 0.3905(5) 0.7005(3) 0.4537(6) 0.071(1) Uani 1.00 d . . .
C(21) C 0.4792(3) 0.1337(2) -0.1232(4) 0.0364(7) Uani 1.00 d . . .
C(22) C 0.5977(3) 0.1831(2) 0.0036(4) 0.0386(8) Uani 1.00 d . . .
C(23) C 0.6245(4) 0.2702(2) 0.0312(5) 0.052(1) Uani 1.00 d . . .
C(24) C 0.5401(5) 0.3035(2) -0.0652(6) 0.061(1) Uani 1.00 d . . .
C(25) C 0.4323(4) 0.2516(3) -0.1866(5) 0.058(1) Uani 1.00 d . . .
C(26) C 0.7915(6) 0.0692(4) -0.1272(7) 0.085(2) Uani 1.00 d . . .
C(27) C 0.7014(4) -0.0161(3) -0.1991(4) 0.060(1) Uani 1.00 d . . .
C(28) C 0.7255(4) -0.0664(2) -0.0965(4) 0.0444(9) Uani 1.00 d . . .
C(29) C 0.8343(3) -0.0158(3) 0.0362(4) 0.050(1) Uani 1.00 d . . .
C(30) C 0.8737(4) 0.0668(3) 0.0184(6) 0.071(1) Uani 1.00 d . . .
C(31) C 0.795(1) 0.1420(6) -0.203(1) 0.192(5) Uani 1.00 d . . .
C(32) C 0.6002(7) -0.0463(6) -0.3552(6) 0.125(3) Uani 1.00 d . . .
C(33) C 0.6584(5) -0.1612(3) -0.1326(6) 0.075(2) Uani 1.00 d . . .
C(34) C 0.8951(5) -0.0480(4) 0.1690(5) 0.079(2) Uani 1.00 d . . .
C(35) C 0.9833(6) 0.1416(5) 0.136(1) 0.174(3) Uani 1.00 d . . .
H(1) H -0.0247 0.7454 0.2922 0.0624 Uiso 1.00 calc . . .
H(2) H -0.2312 0.7080 0.0890 0.0717 Uiso 1.00 calc . . .
H(3) H -0.3704 0.5679 -0.0054 0.0722 Uiso 1.00 calc . . .
H(4) H 0.2144 0.6362 0.1683 0.0683 Uiso 1.00 calc . . .
H(5) H 0.2033 0.5517 0.0812 0.0683 Uiso 1.00 calc . . .
H(6) H 0.0814 0.5576 0.1190 0.0683 Uiso 1.00 calc . . .
H(7) H 0.0255 0.3875 0.1618 0.0847 Uiso 1.00 calc . . .
H(8) H 0.1491 0.3829 0.1264 0.0847 Uiso 1.00 calc . . .
H(9) H 0.1154 0.3390 0.2454 0.0847 Uiso 1.00 calc . . .
H(10) H 0.1991 0.3590 0.5193 0.1068 Uiso 1.00 calc . . .
H(11) H 0.3282 0.3629 0.4884 0.1068 Uiso 1.00 calc . . .
H(12) H 0.3438 0.4124 0.6359 0.1068 Uiso 1.00 calc . . .
H(13) H 0.4626 0.5444 0.7416 0.0975 Uiso 1.00 calc . . .
H(14) H 0.5514 0.6178 0.6962 0.0975 Uiso 1.00 calc . . .
H(15) H 0.4361 0.6293 0.7412 0.0975 Uiso 1.00 calc . . .
H(16) H 0.4539 0.7240 0.5521 0.0848 Uiso 1.00 calc . . .
H(17) H 0.4357 0.7153 0.3895 0.0848 Uiso 1.00 calc . . .
H(18) H 0.3178 0.7220 0.4341 0.0848 Uiso 1.00 calc . . .
H(19) H 0.7002 0.3064 0.1156 0.0629 Uiso 1.00 calc . . .
H(20) H 0.5574 0.3626 -0.0466 0.0731 Uiso 1.00 calc . . .
H(21) H 0.3772 0.2761 -0.2525 0.0690 Uiso 1.00 calc . . .
H(22) H 0.8610 0.1927 -0.1366 0.2300 Uiso 1.00 calc . . .
H(23) H 0.8177 0.1318 -0.2845 0.2300 Uiso 1.00 calc . . .
H(24) H 0.7069 0.1475 -0.2354 0.2300 Uiso 1.00 calc . . .
H(25) H 0.5103 -0.0703 -0.3575 0.1498 Uiso 1.00 calc . . .
H(26) H 0.6051 0.0002 -0.4022 0.1498 Uiso 1.00 calc . . .
H(27) H 0.6210 -0.0879 -0.4045 0.1498 Uiso 1.00 calc . . .
H(28) H 0.5617 -0.1759 -0.1679 0.0903 Uiso 1.00 calc . . .
H(29) H 0.6819 -0.1851 -0.2056 0.0903 Uiso 1.00 calc . . .
H(30) H 0.6891 -0.1825 -0.0471 0.0903 Uiso 1.00 calc . . .
H(31) H 0.8264 -0.0729 0.2040 0.0947 Uiso 1.00 calc . . .
H(32) H 0.9306 -0.0893 0.1442 0.0947 Uiso 1.00 calc . . .
H(33) H 0.9670 -0.0023 0.2430 0.0947 Uiso 1.00 calc . . .
H(34) H 1.0678 0.1319 0.1670 0.2084 Uiso 1.00 calc . . .
H(35) H 0.9933 0.1913 0.0972 0.2084 Uiso 1.00 calc . . .
H(36) H 0.9577 0.1485 0.2163 0.2084 Uiso 1.00 calc . . .
H(51) H 0.2498 0.1121 0.5663 0.1014 Uiso 1.00 calc . . .
H(52) H 0.1365 0.0905 0.5245 0.1431 Uiso 1.00 calc . . .
H(53) H 0.8872 0.1154 0.4885 0.0749 Uiso 1.00 calc . . .
H(54) H 0.8903 0.0523 0.5128 0.1032 Uiso 1.00 calc . . .
H(55) H 0.7534 0.1912 0.2994 0.1173 Uiso 1.00 calc . . .
H(56) H 0.8325 0.2603 0.4375 0.0553 Uiso 1.00 calc . . .

loop_
_atom_site_aniso_label
_atom_site_aniso_U_11
_atom_site_aniso_U_22
_atom_site_aniso_U_33
_atom_site_aniso_U_12
_atom_site_aniso_U_13
_atom_site_aniso_U_23
Rh(1) 0.0272(1) 0.0341(1) 0.0270(1) 0.01110(9) 0.01107(8) 0.00734(8)
Rh(2) 0.0242(1) 0.0326(1) 0.0377(1) 0.01005(9) 0.01238(9) 0.00757(9)
S(1) 0.0296(3) 0.0354(4) 0.0267(3) 0.0105(3) 0.0097(2) 0.0042(3)
S(2) 0.0275(3) 0.0355(4) 0.0339(3) 0.0107(3) 0.0103(3) 0.0062(3)
O(1) 0.041(1) 0.035(1) 0.042(1) 0.0155(9) 0.0115(9) 0.0084(9)
O(2) 0.037(1) 0.037(1) 0.045(1) 0.0113(9) 0.0076(9) 0.0014(10)
O(11) 0.072(2) 0.122(3) 0.068(2) 0.040(2) 0.010(2) 0.006(2)
O(12) 0.092(3) 0.093(3) 0.098(3) 0.051(2) 0.008(2) 0.016(2)
O(13) 0.374(9) 0.095(3) 0.073(3) 0.139(5) -0.059(4) -0.032(2)
N(1) 0.041(1) 0.071(2) 0.030(1) 0.026(1) 0.008(1) 0.013(1)
N(2) 0.044(2) 0.055(2) 0.054(2) 0.027(1) 0.024(1) 0.025(1)
C(1) 0.035(1) 0.049(2) 0.028(1) 0.019(1) 0.014(1) 0.012(1)
C(2) 0.040(2) 0.043(2) 0.036(1) 0.021(1) 0.020(1) 0.014(1)
C(3) 0.063(2) 0.058(2) 0.058(2) 0.034(2) 0.035(2) 0.033(2)
C(4) 0.070(3) 0.083(3) 0.058(2) 0.052(2) 0.034(2) 0.044(2)
C(5) 0.056(2) 0.099(4) 0.039(2) 0.043(2) 0.017(2) 0.031(2)
C(6) 0.034(1) 0.056(2) 0.033(1) 0.014(1) 0.018(1) 0.010(1)
C(7) 0.045(2) 0.051(2) 0.050(2) 0.021(2) 0.030(2) 0.008(2)
C(8) 0.055(2) 0.071(3) 0.054(2) 0.040(2) 0.036(2) 0.029(2)
C(9) 0.028(1) 0.091(3) 0.037(2) 0.023(2) 0.016(1) 0.017(2)
C(10) 0.032(1) 0.054(2) 0.039(2) 0.007(1) 0.017(1) 0.006(1)
C(11) 0.061(2) 0.074(3) 0.041(2) 0.020(2) 0.025(2) 0.022(2)
C(12) 0.079(3) 0.057(3) 0.085(3) 0.020(2) 0.052(3) -0.001(2)
C(13) 0.126(5) 0.117(4) 0.118(4) 0.101(4) 0.093(4) 0.085(4)
C(14) 0.043(2) 0.153(5) 0.040(2) 0.030(3) 0.011(2) 0.021(3)
C(15) 0.060(3) 0.059(3) 0.077(3) -0.006(2) 0.034(2) 0.001(2)
C(21) 0.034(1) 0.037(2) 0.044(2) 0.014(1) 0.018(1) 0.013(1)
C(22) 0.037(1) 0.035(2) 0.049(2) 0.015(1) 0.021(1) 0.009(1)
C(23) 0.045(2) 0.032(2) 0.081(3) 0.007(1) 0.031(2) 0.006(2)
C(24) 0.066(3) 0.041(2) 0.101(3) 0.025(2) 0.054(3) 0.030(2)
C(25) 0.064(2) 0.057(2) 0.081(3) 0.039(2) 0.042(2) 0.041(2)
C(26) 0.097(4) 0.093(4) 0.151(5) 0.066(3) 0.107(4) 0.083(4)
C(27) 0.057(2) 0.099(4) 0.049(2) 0.047(2) 0.032(2) 0.028(2)
C(28) 0.042(2) 0.051(2) 0.048(2) 0.021(2) 0.024(1) 0.008(2)
C(29) 0.035(2) 0.071(3) 0.053(2) 0.029(2) 0.019(1) 0.011(2)
C(30) 0.031(2) 0.063(3) 0.112(4) 0.009(2) 0.034(2) -0.009(3)
C(31) 0.25(1) 0.175(8) 0.39(1) 0.165(8) 0.28(1) 0.224(10)
C(32) 0.122(5) 0.251(10) 0.042(2) 0.119(6) 0.034(3) 0.031(4)
C(33) 0.075(3) 0.051(2) 0.113(4) 0.020(2) 0.058(3) 0.001(3)
C(34) 0.061(3) 0.138(5) 0.057(3) 0.064(3) 0.020(2) 0.028(3)
C(35) 0.060(3) 0.100(5) 0.30(1) -0.036(3) 0.088(5) -0.101(6)

loop_
_atom_type_symbol
_atom_type_description
_atom_type_scat_dispersion_real
_atom_type_scat_dispersion_imag
_atom_type_scat_source
C C 0.003 0.002
;International Tables for Crystallography
(1992, Vol. C, Tables 4.2.6.8 and 6.1.1.1)
;
H H 0.000 0.000
;International Tables for Crystallography
(1992, Vol. C, Table 6.1.1.2)
;
N N 0.006 0.003
;International Tables for Crystallography
(1992, Vol. C, Tables 4.2.6.8 and 6.1.1.1)
;
S S 0.125 0.123
;International Tables for Crystallography
(1992, Vol. C, Tables 4.2.6.8 and 6.1.1.1)
;
O O 0.011 0.006
;International Tables for Crystallography
(1992, Vol. C, Tables 4.2.6.8 and 6.1.1.1)
;
Rh Rh -1.118 0.919
;International Tables for Crystallography
(1992, Vol. C, Tables 4.2.6.8 and 6.1.1.1)
;

loop_
_geom_angle_atom_site_label_1
_geom_angle_atom_site_label_2
_geom_angle_atom_site_label_3
_geom_angle
_geom_angle_site_symmetry_1
_geom_angle_site_symmetry_2
_geom_angle_site_symmetry_3
_geom_angle_publ_flag
S(1) Rh(1) S(1) 83.87(3) . 1_555 2_566 yes
S(1) Rh(1) O(1) 82.37(7) . 1_555 1_555 yes
S(1) Rh(1) C(6) 109.81(9) . 1_555 1_555 yes
S(1) Rh(1) C(7) 96.0(1) . 1_555 1_555 yes
S(1) Rh(1) C(8) 117.2(1) . 1_555 1_555 yes
S(1) Rh(1) C(9) 155.4(1) . 1_555 1_555 yes
S(1) Rh(1) C(10) 147.62(9) . 1_555 1_555 yes
S(1) Rh(1) O(1) 83.68(7) . 2_566 1_555 yes
S(1) Rh(1) C(6) 166.31(9) . 2_566 1_555 yes
S(1) Rh(1) C(7) 142.9(1) . 2_566 1_555 yes
S(1) Rh(1) C(8) 109.04(9) . 2_566 1_555 yes
S(1) Rh(1) C(9) 102.95(9) . 2_566 1_555 yes
S(1) Rh(1) C(10) 127.73(9) . 2_566 1_555 yes
O(1) Rh(1) C(6) 98.5(1) . 1_555 1_555 yes
O(1) Rh(1) C(7) 133.2(1) . 1_555 1_555 yes
O(1) Rh(1) C(8) 157.0(1) . 1_555 1_555 yes
O(1) Rh(1) C(9) 121.5(1) . 1_555 1_555 yes
O(1) Rh(1) C(10) 93.3(1) . 1_555 1_555 yes
C(6) Rh(1) C(7) 38.1(1) . 1_555 1_555 yes
C(6) Rh(1) C(8) 64.7(1) . 1_555 1_555 yes
C(6) Rh(1) C(9) 64.3(1) . 1_555 1_555 yes
C(6) Rh(1) C(10) 38.9(1) . 1_555 1_555 yes
C(7) Rh(1) C(8) 39.0(1) . 1_555 1_555 yes
C(7) Rh(1) C(9) 64.2(1) . 1_555 1_555 yes
C(7) Rh(1) C(10) 63.9(1) . 1_555 1_555 yes
C(8) Rh(1) C(9) 38.2(2) . 1_555 1_555 yes
C(8) Rh(1) C(10) 63.7(1) . 1_555 1_555 yes
C(9) Rh(1) C(10) 37.5(1) . 1_555 1_555 yes
S(2) Rh(2) S(2) 85.02(4) . 1_555 2_655 yes
S(2) Rh(2) O(2) 82.32(6) . 1_555 1_555 yes
S(2) Rh(2) C(26) 110.0(2) . 1_555 1_555 yes
S(2) Rh(2) C(27) 95.3(1) . 1_555 1_555 yes
S(2) Rh(2) C(28) 115.9(1) . 1_555 1_555 yes
S(2) Rh(2) C(29) 154.1(1) . 1_555 1_555 yes
S(2) Rh(2) C(30) 148.4(2) . 1_555 1_555 yes
S(2) Rh(2) O(2) 83.28(7) . 2_655 1_555 yes
S(2) Rh(2) C(26) 164.9(2) . 2_655 1_555 yes
S(2) Rh(2) C(27) 141.7(1) . 2_655 1_555 yes
S(2) Rh(2) C(28) 108.61(10) . 2_655 1_555 yes
S(2) Rh(2) C(29) 101.8(1) . 2_655 1_555 yes
S(2) Rh(2) C(30) 126.1(2) . 2_655 1_555 yes
O(2) Rh(2) C(26) 99.6(2) . 1_555 1_555 yes
O(2) Rh(2) C(27) 134.9(2) . 1_555 1_555 yes
O(2) Rh(2) C(28) 158.4(1) . 1_555 1_555 yes
O(2) Rh(2) C(29) 123.1(1) . 1_555 1_555 yes
O(2) Rh(2) C(30) 95.0(1) . 1_555 1_555 yes
C(26) Rh(2) C(27) 39.0(2) . 1_555 1_555 yes
C(26) Rh(2) C(28) 64.4(2) . 1_555 1_555 yes
C(26) Rh(2) C(29) 64.1(2) . 1_555 1_555 yes
C(26) Rh(2) C(30) 39.1(2) . 1_555 1_555 yes
C(27) Rh(2) C(28) 37.8(1) . 1_555 1_555 yes
C(27) Rh(2) C(29) 63.8(1) . 1_555 1_555 yes
C(27) Rh(2) C(30) 64.5(2) . 1_555 1_555 yes
C(28) Rh(2) C(29) 38.2(1) . 1_555 1_555 yes
C(28) Rh(2) C(30) 63.4(2) . 1_555 1_555 yes
C(29) Rh(2) C(30) 37.1(2) . 1_555 1_555 yes
Rh(1) S(1) Rh(1) 96.13(3) . 1_555 2_566 yes
Rh(1) S(1) C(1) 94.9(1) . 1_555 1_555 yes
Rh(1) S(1) C(1) 106.65(10) . 2_566 1_555 yes
Rh(2) S(2) Rh(2) 94.98(4) . 1_555 2_655 yes
Rh(2) S(2) C(21) 94.3(1) . 1_555 1_555 yes
Rh(2) S(2) C(21) 107.4(1) . 2_655 1_555 yes
Rh(1) O(1) C(2) 114.7(2) . 1_555 1_555 yes
Rh(2) O(2) C(22) 114.6(2) . 1_555 1_555 yes
C(1) N(1) C(5) 117.3(3) . 1_555 1_555 yes
C(21) N(2) C(25) 117.4(3) . 1_555 1_555 yes
S(1) C(1) N(1) 118.2(3) . 1_555 1_555 yes
S(1) C(1) C(2) 116.8(2) . 1_555 1_555 yes
N(1) C(1) C(2) 125.1(3) . 1_555 1_555 yes
O(1) C(2) C(1) 121.8(3) . 1_555 1_555 yes
O(1) C(2) C(3) 122.1(3) . 1_555 1_555 yes
C(1) C(2) C(3) 116.1(3) . 1_555 1_555 yes
C(2) C(3) C(4) 118.6(4) . 1_555 1_555 yes
C(3) C(4) C(5) 120.4(3) . 1_555 1_555 yes
N(1) C(5) C(4) 122.6(4) . 1_555 1_555 yes
Rh(1) C(6) C(7) 71.3(2) . 1_555 1_555 yes
Rh(1) C(6) C(10) 71.6(2) . 1_555 1_555 yes
Rh(1) C(6) C(11) 123.7(2) . 1_555 1_555 yes
C(7) C(6) C(10) 107.6(3) . 1_555 1_555 yes
C(7) C(6) C(11) 127.0(3) . 1_555 1_555 yes
C(10) C(6) C(11) 125.4(3) . 1_555 1_555 yes
Rh(1) C(7) C(6) 70.7(2) . 1_555 1_555 yes
Rh(1) C(7) C(8) 70.1(2) . 1_555 1_555 yes
Rh(1) C(7) C(12) 125.3(3) . 1_555 1_555 yes
C(6) C(7) C(8) 108.0(3) . 1_555 1_555 yes
C(6) C(7) C(12) 126.4(4) . 1_555 1_555 yes
C(8) C(7) C(12) 125.6(4) . 1_555 1_555 yes
Rh(1) C(8) C(7) 70.9(2) . 1_555 1_555 yes
Rh(1) C(8) C(9) 72.3(2) . 1_555 1_555 yes
Rh(1) C(8) C(13) 128.7(3) . 1_555 1_555 yes
C(7) C(8) C(9) 107.9(3) . 1_555 1_555 yes
C(7) C(8) C(13) 124.5(4) . 1_555 1_555 yes
C(9) C(8) C(13) 127.0(4) . 1_555 1_555 yes
Rh(1) C(9) C(8) 69.5(2) . 1_555 1_555 yes
Rh(1) C(9) C(10) 71.0(2) . 1_555 1_555 yes
Rh(1) C(9) C(14) 126.9(3) . 1_555 1_555 yes
C(8) C(9) C(10) 108.1(3) . 1_555 1_555 yes
C(8) C(9) C(14) 126.0(4) . 1_555 1_555 yes
C(10) C(9) C(14) 125.9(4) . 1_555 1_555 yes
Rh(1) C(10) C(6) 69.5(2) . 1_555 1_555 yes
Rh(1) C(10) C(9) 71.4(2) . 1_555 1_555 yes
Rh(1) C(10) C(15) 123.3(3) . 1_555 1_555 yes
C(6) C(10) C(9) 108.4(3) . 1_555 1_555 yes
C(6) C(10) C(15) 124.5(4) . 1_555 1_555 yes
C(9) C(10) C(15) 127.1(4) . 1_555 1_555 yes
S(2) C(21) N(2) 118.4(3) . 1_555 1_555 yes
S(2) C(21) C(22) 117.7(2) . 1_555 1_555 yes
N(2) C(21) C(22) 123.9(3) . 1_555 1_555 yes
O(2) C(22) C(21) 120.7(3) . 1_555 1_555 yes
O(2) C(22) C(23) 123.2(3) . 1_555 1_555 yes
C(21) C(22) C(23) 116.1(3) . 1_555 1_555 yes
C(22) C(23) C(24) 119.6(4) . 1_555 1_555 yes
C(23) C(24) C(25) 120.1(4) . 1_555 1_555 yes
N(2) C(25) C(24) 122.8(3) . 1_555 1_555 yes
Rh(2) C(26) C(27) 71.7(2) . 1_555 1_555 yes
Rh(2) C(26) C(30) 71.5(2) . 1_555 1_555 yes
Rh(2) C(26) C(31) 123.8(3) . 1_555 1_555 yes
C(27) C(26) C(30) 106.9(4) . 1_555 1_555 yes
C(27) C(26) C(31) 122.7(7) . 1_555 1_555 yes
C(30) C(26) C(31) 130.4(8) . 1_555 1_555 yes
Rh(2) C(27) C(26) 69.2(2) . 1_555 1_555 yes
Rh(2) C(27) C(28) 70.5(2) . 1_555 1_555 yes
Rh(2) C(27) C(32) 125.5(3) . 1_555 1_555 yes
C(26) C(27) C(28) 107.2(4) . 1_555 1_555 yes
C(26) C(27) C(32) 126.8(5) . 1_555 1_555 yes
C(28) C(27) C(32) 126.1(6) . 1_555 1_555 yes
Rh(2) C(28) C(27) 71.6(2) . 1_555 1_555 yes
Rh(2) C(28) C(29) 72.5(2) . 1_555 1_555 yes
Rh(2) C(28) C(33) 128.7(2) . 1_555 1_555 yes
C(27) C(28) C(29) 109.4(4) . 1_555 1_555 yes
C(27) C(28) C(33) 123.5(4) . 1_555 1_555 yes
C(29) C(28) C(33) 126.6(4) . 1_555 1_555 yes
Rh(2) C(29) C(28) 69.3(2) . 1_555 1_555 yes
Rh(2) C(29) C(30) 70.2(2) . 1_555 1_555 yes
Rh(2) C(29) C(34) 126.8(3) . 1_555 1_555 yes
C(28) C(29) C(30) 107.7(4) . 1_555 1_555 yes
C(28) C(29) C(34) 125.2(4) . 1_555 1_555 yes
C(30) C(29) C(34) 127.1(4) . 1_555 1_555 yes
Rh(2) C(30) C(26) 69.3(2) . 1_555 1_555 yes
Rh(2) C(30) C(29) 72.7(2) . 1_555 1_555 yes
Rh(2) C(30) C(35) 122.9(3) . 1_555 1_555 yes
C(26) C(30) C(29) 108.8(4) . 1_555 1_555 yes
C(26) C(30) C(35) 126.3(7) . 1_555 1_555 yes
C(29) C(30) C(35) 124.8(7) . 1_555 1_555 yes

loop_
_geom_bond_atom_site_label_1
_geom_bond_atom_site_label_2
_geom_bond_distance
_geom_bond_site_symmetry_1
_geom_bond_site_symmetry_2
_geom_bond_publ_flag
Rh(1) S(1) 2.365(1) . . yes
Rh(1) S(1) 2.3986(7) . 2_566 yes
Rh(1) O(1) 2.093(2) . . yes
Rh(1) C(6) 2.156(3) . . yes
Rh(1) C(7) 2.164(3) . . yes
Rh(1) C(8) 2.153(3) . . yes
Rh(1) C(9) 2.190(3) . . yes
Rh(1) C(10) 2.185(3) . . yes
Rh(2) S(2) 2.369(1) . . yes
Rh(2) S(2) 2.4064(8) . 2_655 yes
Rh(2) O(2) 2.105(2) . . yes
Rh(2) C(26) 2.130(4) . . yes
Rh(2) C(27) 2.163(4) . . yes
Rh(2) C(28) 2.149(3) . . yes
Rh(2) C(29) 2.192(3) . . yes
Rh(2) C(30) 2.160(4) . . yes
S(1) C(1) 1.778(3) . . yes
S(2) C(21) 1.769(3) . . yes
O(1) C(2) 1.322(4) . . yes
O(2) C(22) 1.315(4) . . yes
N(1) C(1) 1.329(4) . . yes
N(1) C(5) 1.338(5) . . yes
N(2) C(21) 1.334(4) . . yes
N(2) C(25) 1.354(5) . . yes
C(1) C(2) 1.407(5) . . yes
C(2) C(3) 1.408(4) . . yes
C(3) C(4) 1.381(6) . . yes
C(4) C(5) 1.376(7) . . yes
C(6) C(7) 1.408(5) . . yes
C(6) C(10) 1.445(5) . . yes
C(6) C(11) 1.501(5) . . yes
C(7) C(8) 1.440(5) . . yes
C(7) C(12) 1.499(6) . . yes
C(8) C(9) 1.422(6) . . yes
C(8) C(13) 1.516(6) . . yes
C(9) C(10) 1.408(5) . . yes
C(9) C(14) 1.509(5) . . yes
C(10) C(15) 1.500(6) . . yes
C(21) C(22) 1.426(5) . . yes
C(22) C(23) 1.396(4) . . yes
C(23) C(24) 1.382(6) . . yes
C(24) C(25) 1.361(7) . . yes
C(26) C(27) 1.435(8) . . yes
C(26) C(30) 1.437(8) . . yes
C(26) C(31) 1.501(7) . . yes
C(27) C(28) 1.398(5) . . yes
C(27) C(32) 1.501(7) . . yes
C(28) C(29) 1.421(5) . . yes
C(28) C(33) 1.503(6) . . yes
C(29) C(30) 1.384(6) . . yes
C(29) C(34) 1.499(6) . . yes
C(30) C(35) 1.511(8) . . yes

loop_
_geom_contact_atom_site_label_1
_geom_contact_atom_site_label_2
_geom_contact_distance
_geom_contact_site_symmetry_1
_geom_contact_site_symmetry_2
_geom_contact_publ_flag
O(1) O(13) 2.802(5) . 2_666 ?
O(2) O(13) 2.767(5) . . ?
O(11) O(12) 2.837(6) . 2_656 ?
O(11) O(12) 2.841(6) . 1_455 ?
O(11) N(2) 2.888(5) . 1_556 ?
O(11) C(32) 3.473(7) . 2_655 ?
O(12) O(13) 2.763(6) . . ?
O(12) C(34) 3.255(6) . 2_756 ?
C(4) C(25) 3.401(5) . 2_565 ?
Rh(1) Rh(1) 3.544(2) . 2_566 ?
Rh(2) Rh(2) 3.521(2) . 2_655 ?

loop_
_geom_torsion_atom_site_label_1
_geom_torsion_atom_site_label_2
_geom_torsion_atom_site_label_3
_geom_torsion_atom_site_label_4
_geom_torsion
_geom_torsion_site_symmetry_1
_geom_torsion_site_symmetry_2
_geom_torsion_site_symmetry_3
_geom_torsion_site_symmetry_4
_geom_torsion_publ_flag
Rh(1) S(1) Rh(1) S(1) 0.0 1_555 1_555 2_566 2_566 yes
Rh(1) S(1) Rh(1) O(1) -82.97(7) 1_555 1_555 2_566 2_566 yes
Rh(1) S(1) Rh(1) C(6) 177.0(4) 1_555 1_555 2_566 2_566 yes
Rh(1) S(1) Rh(1) C(7) 91.9(2) 1_555 1_555 2_566 2_566 yes
Rh(1) S(1) Rh(1) C(8) 116.7(1) 1_555 1_555 2_566 2_566 yes
Rh(1) S(1) Rh(1) C(9) 156.1(1) 1_555 1_555 2_566 2_566 yes
Rh(1) S(1) Rh(1) C(10) -172.2(1) 1_555 1_555 2_566 2_566 yes
Rh(1) S(1) C(1) N(1) 160.7(2) 1_555 1_555 1_555 1_555 yes
Rh(1) S(1) C(1) C(2) -21.0(2) 1_555 1_555 1_555 1_555 yes
Rh(1) S(1) Rh(1) S(1) 0.0 1_555 2_566 2_566 1_555 yes
Rh(1) S(1) Rh(1) O(1) 84.41(7) 1_555 2_566 2_566 2_566 yes
Rh(1) S(1) Rh(1) C(6) -179.2(1) 1_555 2_566 2_566 2_566 yes
Rh(1) S(1) Rh(1) C(7) -142.7(1) 1_555 2_566 2_566 2_566 yes
Rh(1) S(1) Rh(1) C(8) -108.3(1) 1_555 2_566 2_566 2_566 yes
Rh(1) S(1) Rh(1) C(9) -107.9(2) 1_555 2_566 2_566 2_566 yes
Rh(1) S(1) Rh(1) C(10) 168.5(2) 1_555 2_566 2_566 2_566 yes
Rh(1) S(1) C(1) N(1) 101.4(2) 1_555 2_566 2_566 2_566 yes
Rh(1) S(1) C(1) C(2) -76.9(2) 1_555 2_566 2_566 2_566 yes
Rh(1) O(1) C(2) C(1) 22.4(4) 1_555 1_555 1_555 1_555 yes
Rh(1) O(1) C(2) C(3) -157.1(2) 1_555 1_555 1_555 1_555 yes
Rh(1) C(6) C(7) C(8) -60.5(2) 1_555 1_555 1_555 1_555 yes
Rh(1) C(6) C(7) C(12) 120.1(3) 1_555 1_555 1_555 1_555 yes
Rh(1) C(6) C(10) C(9) 61.1(2) 1_555 1_555 1_555 1_555 yes
Rh(1) C(6) C(10) C(15) -117.0(3) 1_555 1_555 1_555 1_555 yes
Rh(1) C(7) C(6) C(10) 62.9(2) 1_555 1_555 1_555 1_555 yes
Rh(1) C(7) C(6) C(11) -118.5(3) 1_555 1_555 1_555 1_555 yes
Rh(1) C(7) C(8) C(9) -63.3(2) 1_555 1_555 1_555 1_555 yes
Rh(1) C(7) C(8) C(13) 124.4(4) 1_555 1_555 1_555 1_555 yes
Rh(1) C(8) C(7) C(6) 60.8(2) 1_555 1_555 1_555 1_555 yes
Rh(1) C(8) C(7) C(12) -119.7(3) 1_555 1_555 1_555 1_555 yes
Rh(1) C(8) C(9) C(10) -60.8(2) 1_555 1_555 1_555 1_555 yes
Rh(1) C(8) C(9) C(14) 121.4(3) 1_555 1_555 1_555 1_555 yes
Rh(1) C(9) C(8) C(7) 62.4(2) 1_555 1_555 1_555 1_555 yes
Rh(1) C(9) C(8) C(13) -125.6(4) 1_555 1_555 1_555 1_555 yes
Rh(1) C(9) C(10) C(6) -59.9(2) 1_555 1_555 1_555 1_555 yes
Rh(1) C(9) C(10) C(15) 118.2(4) 1_555 1_555 1_555 1_555 yes
Rh(1) C(10) C(6) C(7) -62.6(2) 1_555 1_555 1_555 1_555 yes
Rh(1) C(10) C(6) C(11) 118.7(3) 1_555 1_555 1_555 1_555 yes
Rh(1) C(10) C(9) C(8) 59.9(2) 1_555 1_555 1_555 1_555 yes
Rh(1) C(10) C(9) C(14) -122.3(4) 1_555 1_555 1_555 1_555 yes
Rh(2) S(2) Rh(2) S(2) 0.0 1_555 1_555 2_655 2_655 yes
Rh(2) S(2) Rh(2) O(2) -82.83(6) 1_555 1_555 2_655 2_655 yes
Rh(2) S(2) Rh(2) C(26) 175.4(7) 1_555 1_555 2_655 2_655 yes
Rh(2) S(2) Rh(2) C(27) 92.3(2) 1_555 1_555 2_655 2_655 yes
Rh(2) S(2) Rh(2) C(28) 115.7(1) 1_555 1_555 2_655 2_655 yes
Rh(2) S(2) Rh(2) C(29) 154.7(1) 1_555 1_555 2_655 2_655 yes
Rh(2) S(2) Rh(2) C(30) -174.1(2) 1_555 1_555 2_655 2_655 yes
Rh(2) S(2) C(21) N(2) 157.5(2) 1_555 1_555 1_555 1_555 yes
Rh(2) S(2) C(21) C(22) -22.2(2) 1_555 1_555 1_555 1_555 yes
Rh(2) S(2) Rh(2) S(2) 0.0 1_555 2_655 2_655 1_555 yes
Rh(2) S(2) Rh(2) O(2) 83.87(7) 1_555 2_655 2_655 2_655 yes
Rh(2) S(2) Rh(2) C(26) -178.7(2) 1_555 2_655 2_655 2_655 yes
Rh(2) S(2) Rh(2) C(27) -141.5(1) 1_555 2_655 2_655 2_655 yes
Rh(2) S(2) Rh(2) C(28) -108.3(1) 1_555 2_655 2_655 2_655 yes
Rh(2) S(2) Rh(2) C(29) -107.0(2) 1_555 2_655 2_655 2_655 yes
Rh(2) S(2) Rh(2) C(30) 170.9(2) 1_555 2_655 2_655 2_655 yes
Rh(2) S(2) C(21) N(2) 105.9(2) 1_555 2_655 2_655 2_655 yes
Rh(2) S(2) C(21) C(22) -74.4(2) 1_555 2_655 2_655 2_655 yes
Rh(2) O(2) C(22) C(21) 23.4(4) 1_555 1_555 1_555 1_555 yes
Rh(2) O(2) C(22) C(23) -157.3(3) 1_555 1_555 1_555 1_555 yes
Rh(2) C(26) C(27) C(28) -60.7(2) 1_555 1_555 1_555 1_555 yes
Rh(2) C(26) C(27) C(32) 119.5(4) 1_555 1_555 1_555 1_555 yes
Rh(2) C(26) C(30) C(29) 62.4(3) 1_555 1_555 1_555 1_555 yes
Rh(2) C(26) C(30) C(35) -116.3(4) 1_555 1_555 1_555 1_555 yes
Rh(2) C(27) C(26) C(30) 63.4(3) 1_555 1_555 1_555 1_555 yes
Rh(2) C(27) C(26) C(31) -119.0(4) 1_555 1_555 1_555 1_555 yes
Rh(2) C(27) C(28) C(29) -63.1(2) 1_555 1_555 1_555 1_555 yes
Rh(2) C(27) C(28) C(33) 124.8(3) 1_555 1_555 1_555 1_555 yes
Rh(2) C(28) C(27) C(26) 59.8(3) 1_555 1_555 1_555 1_555 yes
Rh(2) C(28) C(27) C(32) -120.3(4) 1_555 1_555 1_555 1_555 yes
Rh(2) C(28) C(29) C(30) -59.9(3) 1_555 1_555 1_555 1_555 yes
Rh(2) C(28) C(29) C(34) 121.1(4) 1_555 1_555 1_555 1_555 yes
Rh(2) C(29) C(28) C(27) 62.6(2) 1_555 1_555 1_555 1_555 yes
Rh(2) C(29) C(28) C(33) -125.7(3) 1_555 1_555 1_555 1_555 yes
Rh(2) C(29) C(30) C(26) -60.2(3) 1_555 1_555 1_555 1_555 yes
Rh(2) C(29) C(30) C(35) 118.4(4) 1_555 1_555 1_555 1_555 yes
Rh(2) C(30) C(26) C(27) -63.5(2) 1_555 1_555 1_555 1_555 yes
Rh(2) C(30) C(26) C(31) 119.1(5) 1_555 1_555 1_555 1_555 yes
Rh(2) C(30) C(29) C(28) 59.4(2) 1_555 1_555 1_555 1_555 yes
Rh(2) C(30) C(29) C(34) -121.7(4) 1_555 1_555 1_555 1_555 yes
S(1) Rh(1) S(1) Rh(1) 0.0 1_555 1_555 2_566 2_566 yes
S(1) Rh(1) S(1) C(1) 97.0(1) 1_555 1_555 2_566 2_566 yes
S(1) Rh(1) O(1) C(2) -27.9(2) 1_555 1_555 1_555 1_555 yes
S(1) Rh(1) C(6) C(7) -73.8(2) 1_555 1_555 1_555 1_555 yes
S(1) Rh(1) C(6) C(10) 169.5(2) 1_555 1_555 1_555 1_555 yes
S(1) Rh(1) C(6) C(11) 48.7(3) 1_555 1_555 1_555 1_555 yes
S(1) Rh(1) C(7) C(6) 114.7(2) 1_555 1_555 1_555 1_555 yes
S(1) Rh(1) C(7) C(8) -126.9(2) 1_555 1_555 1_555 1_555 yes
S(1) Rh(1) C(7) C(12) -6.7(4) 1_555 1_555 1_555 1_555 yes
S(1) Rh(1) C(8) C(7) 63.4(2) 1_555 1_555 1_555 1_555 yes
S(1) Rh(1) C(8) C(9) -179.7(2) 1_555 1_555 1_555 1_555 yes
S(1) Rh(1) C(8) C(13) -56.0(5) 1_555 1_555 1_555 1_555 yes
S(1) Rh(1) C(9) C(8) 0.6(3) 1_555 1_555 1_555 1_555 yes
S(1) Rh(1) C(9) C(10) 119.2(3) 1_555 1_555 1_555 1_555 yes
S(1) Rh(1) C(9) C(14) -119.7(4) 1_555 1_555 1_555 1_555 yes
S(1) Rh(1) C(10) C(6) -18.6(3) 1_555 1_555 1_555 1_555 yes
S(1) Rh(1) C(10) C(9) -137.3(2) 1_555 1_555 1_555 1_555 yes
S(1) Rh(1) C(10) C(15) 99.9(3) 1_555 1_555 1_555 1_555 yes
S(1) Rh(1) S(1) Rh(1) 0.0 1_555 2_566 2_566 1_555 yes
S(1) Rh(1) S(1) C(1) -107.36(10) 1_555 2_566 2_566 2_566 yes
S(1) Rh(1) O(1) C(2) 112.5(2) 1_555 2_566 2_566 2_566 yes
S(1) Rh(1) C(6) C(7) -103.0(4) 1_555 2_566 2_566 2_566 yes
S(1) Rh(1) C(6) C(10) 13.6(5) 1_555 2_566 2_566 2_566 yes
S(1) Rh(1) C(6) C(11) 134.5(3) 1_555 2_566 2_566 2_566 yes
S(1) Rh(1) C(7) C(6) 157.5(1) 1_555 2_566 2_566 2_566 yes
S(1) Rh(1) C(7) C(8) 39.1(3) 1_555 2_566 2_566 2_566 yes
S(1) Rh(1) C(7) C(12) -81.1(4) 1_555 2_566 2_566 2_566 yes
S(1) Rh(1) C(8) C(7) -156.3(2) 1_555 2_566 2_566 2_566 yes
S(1) Rh(1) C(8) C(9) 86.8(2) 1_555 2_566 2_566 2_566 yes
S(1) Rh(1) C(8) C(13) -36.8(5) 1_555 2_566 2_566 2_566 yes
S(1) Rh(1) C(9) C(8) -104.4(2) 1_555 2_566 2_566 2_566 yes
S(1) Rh(1) C(9) C(10) 137.0(2) 1_555 2_566 2_566 2_566 yes
S(1) Rh(1) C(9) C(14) 15.8(5) 1_555 2_566 2_566 2_566 yes
S(1) Rh(1) C(10) C(6) -176.0(2) 1_555 2_566 2_566 2_566 yes
S(1) Rh(1) C(10) C(9) -57.2(3) 1_555 2_566 2_566 2_566 yes
S(1) Rh(1) C(10) C(15) 65.5(4) 1_555 2_566 2_566 2_566 yes
S(1) C(1) N(1) C(5) 179.2(3) 1_555 1_555 1_555 1_555 yes
S(1) C(1) C(2) O(1) 2.5(4) 1_555 1_555 1_555 1_555 yes
S(1) C(1) C(2) C(3) -178.0(2) 1_555 1_555 1_555 1_555 yes
S(2) Rh(2) S(2) Rh(2) 0.0 1_555 1_555 2_655 2_655 yes
S(2) Rh(2) S(2) C(21) 96.1(1) 1_555 1_555 2_655 2_655 yes
S(2) Rh(2) O(2) C(22) -29.4(2) 1_555 1_555 1_555 1_555 yes
S(2) Rh(2) C(26) C(27) -73.0(2) 1_555 1_555 1_555 1_555 yes
S(2) Rh(2) C(26) C(30) 171.4(2) 1_555 1_555 1_555 1_555 yes
S(2) Rh(2) C(26) C(31) 44.7(8) 1_555 1_555 1_555 1_555 yes
S(2) Rh(2) C(27) C(26) 115.5(3) 1_555 1_555 1_555 1_555 yes
S(2) Rh(2) C(27) C(28) -126.5(2) 1_555 1_555 1_555 1_555 yes
S(2) Rh(2) C(27) C(32) -5.5(6) 1_555 1_555 1_555 1_555 yes
S(2) Rh(2) C(28) C(27) 62.8(3) 1_555 1_555 1_555 1_555 yes
S(2) Rh(2) C(28) C(29) -179.1(2) 1_555 1_555 1_555 1_555 yes
S(2) Rh(2) C(28) C(33) -55.8(4) 1_555 1_555 1_555 1_555 yes
S(2) Rh(2) C(29) C(28) 1.9(4) 1_555 1_555 1_555 1_555 yes
S(2) Rh(2) C(29) C(30) 120.7(3) 1_555 1_555 1_555 1_555 yes
S(2) Rh(2) C(29) C(34) -117.2(4) 1_555 1_555 1_555 1_555 yes
S(2) Rh(2) C(30) C(26) -15.5(4) 1_555 1_555 1_555 1_555 yes
S(2) Rh(2) C(30) C(29) -134.1(2) 1_555 1_555 1_555 1_555 yes
S(2) Rh(2) C(30) C(35) 105.1(7) 1_555 1_555 1_555 1_555 yes
S(2) Rh(2) S(2) Rh(2) 0.0 1_555 2_655 2_655 1_555 yes
S(2) Rh(2) S(2) C(21) -107.9(1) 1_555 2_655 2_655 2_655 yes
S(2) Rh(2) O(2) C(22) 115.3(2) 1_555 2_655 2_655 2_655 yes
S(2) Rh(2) C(26) C(27) -102.1(7) 1_555 2_655 2_655 2_655 yes
S(2) Rh(2) C(26) C(30) 13.5(9) 1_555 2_655 2_655 2_655 yes
S(2) Rh(2) C(26) C(31) 140.2(7) 1_555 2_655 2_655 2_655 yes
S(2) Rh(2) C(27) C(26) 155.8(2) 1_555 2_655 2_655 2_655 yes
S(2) Rh(2) C(27) C(28) 37.8(3) 1_555 2_655 2_655 2_655 yes
S(2) Rh(2) C(27) C(32) -83.2(6) 1_555 2_655 2_655 2_655 yes
S(2) Rh(2) C(28) C(27) -156.3(2) 1_555 2_655 2_655 2_655 yes
S(2) Rh(2) C(28) C(29) 85.5(2) 1_555 2_655 2_655 2_655 yes
S(2) Rh(2) C(28) C(33) -37.7(4) 1_555 2_655 2_655 2_655 yes
S(2) Rh(2) C(29) C(28) -105.1(2) 1_555 2_655 2_655 2_655 yes
S(2) Rh(2) C(29) C(30) 136.1(3) 1_555 2_655 2_655 2_655 yes
S(2) Rh(2) C(29) C(34) 14.0(4) 1_555 2_655 2_655 2_655 yes
S(2) Rh(2) C(30) C(26) -175.7(3) 1_555 2_655 2_655 2_655 yes
S(2) Rh(2) C(30) C(29) -57.1(3) 1_555 2_655 2_655 2_655 yes
S(2) Rh(2) C(30) C(35) 63.7(7) 1_555 2_655 2_655 2_655 yes
S(2) C(21) N(2) C(25) 177.6(3) 1_555 1_555 1_555 1_555 yes
S(2) C(21) C(22) O(2) 2.8(4) 1_555 1_555 1_555 1_555 yes
S(2) C(21) C(22) C(23) -176.6(2) 1_555 1_555 1_555 1_555 yes
O(1) Rh(1) S(1) C(1) 23.0(1) 1_555 1_555 1_555 1_555 yes
O(1) Rh(1) S(1) C(1) 180.0(1) 1_555 1_555 2_566 2_566 yes
O(1) Rh(1) C(6) C(7) -158.7(2) 1_555 1_555 1_555 1_555 yes
O(1) Rh(1) C(6) C(10) 84.6(2) 1_555 1_555 1_555 1_555 yes
O(1) Rh(1) C(6) C(11) -36.2(3) 1_555 1_555 1_555 1_555 yes
O(1) Rh(1) C(7) C(6) 29.5(3) 1_555 1_555 1_555 1_555 yes
O(1) Rh(1) C(7) C(8) 147.9(2) 1_555 1_555 1_555 1_555 yes
O(1) Rh(1) C(7) C(12) -91.9(4) 1_555 1_555 1_555 1_555 yes
O(1) Rh(1) C(8) C(7) -82.8(4) 1_555 1_555 1_555 1_555 yes
O(1) Rh(1) C(8) C(9) 34.1(4) 1_555 1_555 1_555 1_555 yes
O(1) Rh(1) C(8) C(13) 157.8(4) 1_555 1_555 1_555 1_555 yes
O(1) Rh(1) C(9) C(8) -165.1(2) 1_555 1_555 1_555 1_555 yes
O(1) Rh(1) C(9) C(10) -46.5(3) 1_555 1_555 1_555 1_555 yes
O(1) Rh(1) C(9) C(14) 74.7(5) 1_555 1_555 1_555 1_555 yes
O(1) Rh(1) C(10) C(6) -99.5(2) 1_555 1_555 1_555 1_555 yes
O(1) Rh(1) C(10) C(9) 141.8(2) 1_555 1_555 1_555 1_555 yes
O(1) Rh(1) C(10) C(15) 19.0(3) 1_555 1_555 1_555 1_555 yes
O(1) C(2) C(1) N(1) -179.3(3) 1_555 1_555 1_555 1_555 yes
O(1) C(2) C(3) C(4) 178.6(3) 1_555 1_555 1_555 1_555 yes
O(2) Rh(2) S(2) C(21) 24.0(1) 1_555 1_555 1_555 1_555 yes
O(2) Rh(2) S(2) C(21) 178.9(1) 1_555 1_555 2_655 2_655 yes
O(2) Rh(2) C(26) C(27) -158.2(2) 1_555 1_555 1_555 1_555 yes
O(2) Rh(2) C(26) C(30) 86.2(3) 1_555 1_555 1_555 1_555 yes
O(2) Rh(2) C(26) C(31) -40.6(8) 1_555 1_555 1_555 1_555 yes
O(2) Rh(2) C(27) C(26) 31.1(3) 1_555 1_555 1_555 1_555 yes
O(2) Rh(2) C(27) C(28) 149.0(2) 1_555 1_555 1_555 1_555 yes
O(2) Rh(2) C(27) C(32) -90.0(6) 1_555 1_555 1_555 1_555 yes
O(2) Rh(2) C(28) C(27) -82.6(4) 1_555 1_555 1_555 1_555 yes
O(2) Rh(2) C(28) C(29) 35.5(4) 1_555 1_555 1_555 1_555 yes
O(2) Rh(2) C(28) C(33) 158.8(4) 1_555 1_555 1_555 1_555 yes
O(2) Rh(2) C(29) C(28) -165.2(2) 1_555 1_555 1_555 1_555 yes
O(2) Rh(2) C(29) C(30) -46.5(3) 1_555 1_555 1_555 1_555 yes
O(2) Rh(2) C(29) C(34) 75.7(4) 1_555 1_555 1_555 1_555 yes
O(2) Rh(2) C(30) C(26) -99.0(3) 1_555 1_555 1_555 1_555 yes
O(2) Rh(2) C(30) C(29) 142.4(3) 1_555 1_555 1_555 1_555 yes
O(2) Rh(2) C(30) C(35) 21.7(7) 1_555 1_555 1_555 1_555 yes
O(2) C(22) C(21) N(2) -177.0(3) 1_555 1_555 1_555 1_555 yes
O(2) C(22) C(23) C(24) 178.7(3) 1_555 1_555 1_555 1_555 yes
N(1) C(1) C(2) C(3) 0.2(5) 1_555 1_555 1_555 1_555 yes
N(1) C(5) C(4) C(3) 0.8(6) 1_555 1_555 1_555 1_555 yes
N(2) C(21) C(22) C(23) 3.7(5) 1_555 1_555 1_555 1_555 yes
N(2) C(25) C(24) C(23) 1.6(6) 1_555 1_555 1_555 1_555 yes
C(1) S(1) Rh(1) C(6) -73.4(1) 1_555 1_555 1_555 1_555 yes
C(1) S(1) Rh(1) C(7) -109.9(1) 1_555 1_555 1_555 1_555 yes
C(1) S(1) Rh(1) C(8) -144.4(1) 1_555 1_555 1_555 1_555 yes
C(1) S(1) Rh(1) C(9) -144.7(2) 1_555 1_555 1_555 1_555 yes
C(1) S(1) Rh(1) C(10) -61.1(2) 1_555 1_555 1_555 1_555 yes
C(1) S(1) Rh(1) C(6) 80.0(4) 1_555 1_555 2_566 2_566 yes
C(1) S(1) Rh(1) C(7) -5.1(2) 1_555 1_555 2_566 2_566 yes
C(1) S(1) Rh(1) C(8) 19.7(2) 1_555 1_555 2_566 2_566 yes
C(1) S(1) Rh(1) C(9) 59.0(2) 1_555 1_555 2_566 2_566 yes
C(1) S(1) Rh(1) C(10) 90.8(2) 1_555 1_555 2_566 2_566 yes
C(1) N(1) C(5) C(4) -1.6(5) 1_555 1_555 1_555 1_555 yes
C(1) C(2) C(3) C(4) -1.0(5) 1_555 1_555 1_555 1_555 yes
C(2) O(1) Rh(1) C(6) 81.1(2) 1_555 1_555 1_555 1_555 yes
C(2) O(1) Rh(1) C(7) 63.3(3) 1_555 1_555 1_555 1_555 yes
C(2) O(1) Rh(1) C(8) 122.1(3) 1_555 1_555 1_555 1_555 yes
C(2) O(1) Rh(1) C(9) 146.2(2) 1_555 1_555 1_555 1_555 yes
C(2) O(1) Rh(1) C(10) 119.9(2) 1_555 1_555 1_555 1_555 yes
C(2) C(1) N(1) C(5) 1.1(5) 1_555 1_555 1_555 1_555 yes
C(2) C(3) C(4) C(5) 0.5(6) 1_555 1_555 1_555 1_555 yes
C(6) Rh(1) C(7) C(8) 118.4(3) 1_555 1_555 1_555 1_555 yes
C(6) Rh(1) C(7) C(12) -121.4(4) 1_555 1_555 1_555 1_555 yes
C(6) Rh(1) C(8) C(7) -36.9(2) 1_555 1_555 1_555 1_555 yes
C(6) Rh(1) C(8) C(9) 80.0(2) 1_555 1_555 1_555 1_555 yes
C(6) Rh(1) C(8) C(13) -156.3(5) 1_555 1_555 1_555 1_555 yes
C(6) Rh(1) C(9) C(8) -81.0(2) 1_555 1_555 1_555 1_555 yes
C(6) Rh(1) C(9) C(10) 37.6(2) 1_555 1_555 1_555 1_555 yes
C(6) Rh(1) C(9) C(14) 158.8(5) 1_555 1_555 1_555 1_555 yes
C(6) Rh(1) C(10) C(9) -118.7(3) 1_555 1_555 1_555 1_555 yes
C(6) Rh(1) C(10) C(15) 118.5(4) 1_555 1_555 1_555 1_555 yes
C(6) C(7) Rh(1) C(8) -118.4(3) 1_555 1_555 1_555 1_555 yes
C(6) C(7) Rh(1) C(9) -80.6(2) 1_555 1_555 1_555 1_555 yes
C(6) C(7) Rh(1) C(10) -38.7(2) 1_555 1_555 1_555 1_555 yes
C(6) C(7) C(8) C(9) -2.5(4) 1_555 1_555 1_555 1_555 yes
C(6) C(7) C(8) C(13) -174.8(3) 1_555 1_555 1_555 1_555 yes
C(6) C(10) Rh(1) C(7) 37.8(2) 1_555 1_555 1_555 1_555 yes
C(6) C(10) Rh(1) C(8) 81.5(2) 1_555 1_555 1_555 1_555 yes
C(6) C(10) Rh(1) C(9) 118.7(3) 1_555 1_555 1_555 1_555 yes
C(6) C(10) C(9) C(8) -0.1(4) 1_555 1_555 1_555 1_555 yes
C(6) C(10) C(9) C(14) 177.8(3) 1_555 1_555 1_555 1_555 yes
C(7) Rh(1) C(6) C(10) -116.6(3) 1_555 1_555 1_555 1_555 yes
C(7) Rh(1) C(6) C(11) 122.5(4) 1_555 1_555 1_555 1_555 yes
C(7) Rh(1) C(8) C(9) 116.9(3) 1_555 1_555 1_555 1_555 yes
C(7) Rh(1) C(8) C(13) -119.4(6) 1_555 1_555 1_555 1_555 yes
C(7) Rh(1) C(9) C(8) -38.5(2) 1_555 1_555 1_555 1_555 yes
C(7) Rh(1) C(9) C(10) 80.1(2) 1_555 1_555 1_555 1_555 yes
C(7) Rh(1) C(9) C(14) -158.8(5) 1_555 1_555 1_555 1_555 yes
C(7) Rh(1) C(10) C(9) -80.9(2) 1_555 1_555 1_555 1_555 yes
C(7) Rh(1) C(10) C(15) 156.4(4) 1_555 1_555 1_555 1_555 yes
C(7) C(6) Rh(1) C(8) 37.8(2) 1_555 1_555 1_555 1_555 yes
C(7) C(6) Rh(1) C(9) 80.3(2) 1_555 1_555 1_555 1_555 yes
C(7) C(6) Rh(1) C(10) 116.6(3) 1_555 1_555 1_555 1_555 yes
C(7) C(6) C(10) C(9) -1.5(4) 1_555 1_555 1_555 1_555 yes
C(7) C(6) C(10) C(15) -179.7(3) 1_555 1_555 1_555 1_555 yes
C(7) C(8) Rh(1) C(9) -116.9(3) 1_555 1_555 1_555 1_555 yes
C(7) C(8) Rh(1) C(10) -80.3(2) 1_555 1_555 1_555 1_555 yes
C(7) C(8) C(9) C(10) 1.5(4) 1_555 1_555 1_555 1_555 yes
C(7) C(8) C(9) C(14) -176.3(3) 1_555 1_555 1_555 1_555 yes
C(8) Rh(1) C(6) C(10) -78.9(2) 1_555 1_555 1_555 1_555 yes
C(8) Rh(1) C(6) C(11) 160.3(4) 1_555 1_555 1_555 1_555 yes
C(8) Rh(1) C(7) C(12) 120.2(5) 1_555 1_555 1_555 1_555 yes
C(8) Rh(1) C(9) C(10) 118.6(3) 1_555 1_555 1_555 1_555 yes
C(8) Rh(1) C(9) C(14) -120.2(5) 1_555 1_555 1_555 1_555 yes
C(8) Rh(1) C(10) C(9) -37.3(2) 1_555 1_555 1_555 1_555 yes
C(8) Rh(1) C(10) C(15) -160.0(4) 1_555 1_555 1_555 1_555 yes
C(8) C(7) Rh(1) C(9) 37.8(2) 1_555 1_555 1_555 1_555 yes
C(8) C(7) Rh(1) C(10) 79.7(2) 1_555 1_555 1_555 1_555 yes
C(8) C(7) C(6) C(10) 2.4(3) 1_555 1_555 1_555 1_555 yes
C(8) C(7) C(6) C(11) -179.0(3) 1_555 1_555 1_555 1_555 yes
C(8) C(9) Rh(1) C(10) -118.6(3) 1_555 1_555 1_555 1_555 yes
C(8) C(9) C(10) C(15) 178.1(3) 1_555 1_555 1_555 1_555 yes
C(9) Rh(1) C(6) C(10) -36.4(2) 1_555 1_555 1_555 1_555 yes
C(9) Rh(1) C(6) C(11) -157.2(4) 1_555 1_555 1_555 1_555 yes
C(9) Rh(1) C(7) C(12) 158.0(4) 1_555 1_555 1_555 1_555 yes
C(9) Rh(1) C(8) C(13) 123.7(5) 1_555 1_555 1_555 1_555 yes
C(9) Rh(1) C(10) C(15) -122.7(4) 1_555 1_555 1_555 1_555 yes
C(9) C(8) Rh(1) C(10) 36.6(2) 1_555 1_555 1_555 1_555 yes
C(9) C(8) C(7) C(12) 177.0(3) 1_555 1_555 1_555 1_555 yes
C(9) C(10) C(6) C(11) 179.9(3) 1_555 1_555 1_555 1_555 yes
C(10) Rh(1) C(6) C(11) -120.8(4) 1_555 1_555 1_555 1_555 yes
C(10) Rh(1) C(7) C(12) -160.1(4) 1_555 1_555 1_555 1_555 yes
C(10) Rh(1) C(8) C(13) 160.3(5) 1_555 1_555 1_555 1_555 yes
C(10) Rh(1) C(9) C(14) 121.2(6) 1_555 1_555 1_555 1_555 yes
C(10) C(6) C(7) C(12) -177.0(3) 1_555 1_555 1_555 1_555 yes
C(10) C(9) C(8) C(13) 173.6(3) 1_555 1_555 1_555 1_555 yes
C(11) C(6) C(7) C(12) 1.6(5) 1_555 1_555 1_555 1_555 yes
C(11) C(6) C(10) C(15) 1.7(5) 1_555 1_555 1_555 1_555 yes
C(12) C(7) C(8) C(13) 4.7(5) 1_555 1_555 1_555 1_555 yes
C(13) C(8) C(9) C(14) -4.2(6) 1_555 1_555 1_555 1_555 yes
C(14) C(9) C(10) C(15) -4.1(6) 1_555 1_555 1_555 1_555 yes
C(21) S(2) Rh(2) C(26) -73.4(2) 1_555 1_555 1_555 1_555 yes
C(21) S(2) Rh(2) C(27) -110.6(2) 1_555 1_555 1_555 1_555 yes
C(21) S(2) Rh(2) C(28) -143.8(1) 1_555 1_555 1_555 1_555 yes
C(21) S(2) Rh(2) C(29) -145.1(3) 1_555 1_555 1_555 1_555 yes
C(21) S(2) Rh(2) C(30) -63.0(3) 1_555 1_555 1_555 1_555 yes
C(21) S(2) Rh(2) C(26) 79.2(7) 1_555 1_555 2_655 2_655 yes
C(21) S(2) Rh(2) C(27) -3.8(2) 1_555 1_555 2_655 2_655 yes
C(21) S(2) Rh(2) C(28) 19.5(2) 1_555 1_555 2_655 2_655 yes
C(21) S(2) Rh(2) C(29) 58.6(2) 1_555 1_555 2_655 2_655 yes
C(21) S(2) Rh(2) C(30) 89.7(2) 1_555 1_555 2_655 2_655 yes
C(21) N(2) C(25) C(24) -0.1(5) 1_555 1_555 1_555 1_555 yes
C(21) C(22) C(23) C(24) -2.0(5) 1_555 1_555 1_555 1_555 yes
C(22) O(2) Rh(2) C(26) 79.7(3) 1_555 1_555 1_555 1_555 yes
C(22) O(2) Rh(2) C(27) 60.4(3) 1_555 1_555 1_555 1_555 yes
C(22) O(2) Rh(2) C(28) 119.6(3) 1_555 1_555 1_555 1_555 yes
C(22) O(2) Rh(2) C(29) 144.9(2) 1_555 1_555 1_555 1_555 yes
C(22) O(2) Rh(2) C(30) 118.9(3) 1_555 1_555 1_555 1_555 yes
C(22) C(21) N(2) C(25) -2.7(5) 1_555 1_555 1_555 1_555 yes
C(22) C(23) C(24) C(25) -0.5(6) 1_555 1_555 1_555 1_555 yes
C(26) Rh(2) C(27) C(28) 118.0(4) 1_555 1_555 1_555 1_555 yes
C(26) Rh(2) C(27) C(32) -121.1(7) 1_555 1_555 1_555 1_555 yes
C(26) Rh(2) C(28) C(27) -38.1(3) 1_555 1_555 1_555 1_555 yes
C(26) Rh(2) C(28) C(29) 80.0(3) 1_555 1_555 1_555 1_555 yes
C(26) Rh(2) C(28) C(33) -156.7(5) 1_555 1_555 1_555 1_555 yes
C(26) Rh(2) C(29) C(28) -80.7(3) 1_555 1_555 1_555 1_555 yes
C(26) Rh(2) C(29) C(30) 38.0(3) 1_555 1_555 1_555 1_555 yes
C(26) Rh(2) C(29) C(34) 160.2(5) 1_555 1_555 1_555 1_555 yes
C(26) Rh(2) C(30) C(29) -118.6(4) 1_555 1_555 1_555 1_555 yes
C(26) Rh(2) C(30) C(35) 120.7(8) 1_555 1_555 1_555 1_555 yes
C(26) C(27) Rh(2) C(28) -118.0(4) 1_555 1_555 1_555 1_555 yes
C(26) C(27) Rh(2) C(29) -80.5(3) 1_555 1_555 1_555 1_555 yes
C(26) C(27) Rh(2) C(30) -39.1(3) 1_555 1_555 1_555 1_555 yes
C(26) C(27) C(28) C(29) -3.3(4) 1_555 1_555 1_555 1_555 yes
C(26) C(27) C(28) C(33) -175.4(3) 1_555 1_555 1_555 1_555 yes
C(26) C(30) Rh(2) C(27) 39.0(3) 1_555 1_555 1_555 1_555 yes
C(26) C(30) Rh(2) C(28) 81.3(3) 1_555 1_555 1_555 1_555 yes
C(26) C(30) Rh(2) C(29) 118.6(4) 1_555 1_555 1_555 1_555 yes
C(26) C(30) C(29) C(28) -0.9(4) 1_555 1_555 1_555 1_555 yes
C(26) C(30) C(29) C(34) 178.0(4) 1_555 1_555 1_555 1_555 yes
C(27) Rh(2) C(26) C(30) -115.6(4) 1_555 1_555 1_555 1_555 yes
C(27) Rh(2) C(26) C(31) 117.7(9) 1_555 1_555 1_555 1_555 yes
C(27) Rh(2) C(28) C(29) 118.1(3) 1_555 1_555 1_555 1_555 yes
C(27) Rh(2) C(28) C(33) -118.6(5) 1_555 1_555 1_555 1_555 yes
C(27) Rh(2) C(29) C(28) -37.1(2) 1_555 1_555 1_555 1_555 yes
C(27) Rh(2) C(29) C(30) 81.7(3) 1_555 1_555 1_555 1_555 yes
C(27) Rh(2) C(29) C(34) -156.2(5) 1_555 1_555 1_555 1_555 yes
C(27) Rh(2) C(30) C(29) -79.6(3) 1_555 1_555 1_555 1_555 yes
C(27) Rh(2) C(30) C(35) 159.7(8) 1_555 1_555 1_555 1_555 yes
C(27) C(26) Rh(2) C(28) 36.9(2) 1_555 1_555 1_555 1_555 yes
C(27) C(26) Rh(2) C(29) 79.5(3) 1_555 1_555 1_555 1_555 yes
C(27) C(26) Rh(2) C(30) 115.6(4) 1_555 1_555 1_555 1_555 yes
C(27) C(26) C(30) C(29) -1.1(4) 1_555 1_555 1_555 1_555 yes
C(27) C(26) C(30) C(35) -179.7(4) 1_555 1_555 1_555 1_555 yes
C(27) C(28) Rh(2) C(29) -118.1(3) 1_555 1_555 1_555 1_555 yes
C(27) C(28) Rh(2) C(30) -81.9(3) 1_555 1_555 1_555 1_555 yes
C(27) C(28) C(29) C(30) 2.6(4) 1_555 1_555 1_555 1_555 yes
C(27) C(28) C(29) C(34) -176.3(3) 1_555 1_555 1_555 1_555 yes
C(28) Rh(2) C(26) C(30) -78.7(3) 1_555 1_555 1_555 1_555 yes
C(28) Rh(2) C(26) C(31) 154.6(9) 1_555 1_555 1_555 1_555 yes
C(28) Rh(2) C(27) C(32) 121.0(7) 1_555 1_555 1_555 1_555 yes
C(28) Rh(2) C(29) C(30) 118.8(4) 1_555 1_555 1_555 1_555 yes
C(28) Rh(2) C(29) C(34) -119.1(5) 1_555 1_555 1_555 1_555 yes
C(28) Rh(2) C(30) C(29) -37.3(2) 1_555 1_555 1_555 1_555 yes
C(28) Rh(2) C(30) C(35) -158.1(7) 1_555 1_555 1_555 1_555 yes
C(28) C(27) Rh(2) C(29) 37.5(2) 1_555 1_555 1_555 1_555 yes
C(28) C(27) Rh(2) C(30) 78.9(3) 1_555 1_555 1_555 1_555 yes
C(28) C(27) C(26) C(30) 2.7(4) 1_555 1_555 1_555 1_555 yes
C(28) C(27) C(26) C(31) -179.6(4) 1_555 1_555 1_555 1_555 yes
C(28) C(29) Rh(2) C(30) -118.8(4) 1_555 1_555 1_555 1_555 yes
C(28) C(29) C(30) C(35) 177.8(4) 1_555 1_555 1_555 1_555 yes
C(29) Rh(2) C(26) C(30) -36.1(3) 1_555 1_555 1_555 1_555 yes
C(29) Rh(2) C(26) C(31) -162.8(9) 1_555 1_555 1_555 1_555 yes
C(29) Rh(2) C(27) C(32) 158.4(6) 1_555 1_555 1_555 1_555 yes
C(29) Rh(2) C(28) C(33) 123.3(5) 1_555 1_555 1_555 1_555 yes
C(29) Rh(2) C(30) C(35) -120.8(8) 1_555 1_555 1_555 1_555 yes
C(29) C(28) Rh(2) C(30) 36.2(3) 1_555 1_555 1_555 1_555 yes
C(29) C(28) C(27) C(32) 176.6(4) 1_555 1_555 1_555 1_555 yes
C(29) C(30) C(26) C(31) -178.6(4) 1_555 1_555 1_555 1_555 yes
C(30) Rh(2) C(26) C(31) -126.7(9) 1_555 1_555 1_555 1_555 yes
C(30) Rh(2) C(27) C(32) -160.2(6) 1_555 1_555 1_555 1_555 yes
C(30) Rh(2) C(28) C(33) 159.5(5) 1_555 1_555 1_555 1_555 yes
C(30) Rh(2) C(29) C(34) 122.1(5) 1_555 1_555 1_555 1_555 yes
C(30) C(26) C(27) C(32) -177.2(4) 1_555 1_555 1_555 1_555 yes
C(30) C(29) C(28) C(33) 174.4(3) 1_555 1_555 1_555 1_555 yes
C(31) C(26) C(27) C(32) 0.5(7) 1_555 1_555 1_555 1_555 yes
C(31) C(26) C(30) C(35) 2.8(7) 1_555 1_555 1_555 1_555 yes
C(32) C(27) C(28) C(33) 4.5(6) 1_555 1_555 1_555 1_555 yes
C(33) C(28) C(29) C(34) -4.6(6) 1_555 1_555 1_555 1_555 yes
C(34) C(29) C(30) C(35) -3.3(6) 1_555 1_555 1_555 1_555 yes
